data_1521343
loop_
_publ_author_name
'Joubert, J.M.'
'Yvon, K.'
'Latroche, M.'
'Cerny, R.'
'Percheron-Guegan, A.'
'Bowman, R.C.jr.'

_publ_section_title
;
 Crystallographic study of La Ni5-x Snx (0.2<x<0.5) compounds and their
 hydrides
;
_journal_name_full 'Journal of Alloys Compd.'
_journal_page_first 124
_journal_page_last 129
_journal_volume 293
_journal_year 1999
_chemical_formula_sum 'D6.17 La Ni4.8 Sn0.2'
_chemical_name_systematic 'La Ni4.8 Sn0.2 D6.17'
_space_group_IT_number 183
_symmetry_space_group_name_Hall 'P 6 -2'
_symmetry_space_group_name_H-M 'P 6 m m'
_cell_angle_alpha 90
_cell_angle_beta 90
_cell_angle_gamma 120
_cell_formula_units_Z 1
_cell_length_a 5.399
_cell_length_b 5.399
_cell_length_c 4.307
_cell_volume 108.726
_citation_journal_id_ASTM JALCEU
_cod_data_source_file Joubert_JALCEU_1999_40.cif
_cod_data_source_block D6.17La1Ni4.8Sn0.2
_cod_original_cell_volume 108.7257
_cod_original_formula_sum 'D6.17 La1 Ni4.8 Sn0.2'
_cod_database_code 1521343

loop_
_symmetry_equiv_pos_as_xyz
x,y,z
x-y,x,z
-y,x-y,z
-x,-y,z
-x+y,-x,z
y,-x+y,z
y,x,z
-x+y,y,z
-x,-x+y,z
-y,-x,z
x-y,-y,z
x,x-y,z

loop_
_atom_site_label
_atom_site_type_symbol
_atom_site_fract_x
_atom_site_fract_y
_atom_site_fract_z
_atom_site_occupancy
_atom_site_U_iso_or_equiv
D4 D 0.47 0 0.89 0.022 0.0
D5 D 0.21 0.42 0.34 0.027 0.0
D1 D 0.3333 0.6667 0.62 0.275 0.0
Sn1 Sn 0.5 0 0.5 0.067 0.0
D3 D 0.47 0 0.11 0.442 0.0
D2 D 0.14 0.28 0.5 0.323 0.0
Ni1 Ni 0.3333 0.6667 0 1 0.0
D6 D 0.21 0.42 0.66 0.122 0.0
Ni2 Ni 0.5 0 0.5 0.933 0.0
La1 La 0 0 0 1 0.0
